data_2235185
loop_
_publ_author_name
'Kaur, Ranjeet'
'Vasudev, Prema G.'
'Chattopadhyay, Sunil K.'

_publ_section_title
;
 (1<i>S</i>,5<i>R</i>,7<i>R</i>,30<i>S</i>)-14-Deoxyisogarcinol
;
_journal_coeditor_code NR2023
_journal_issue 6
_journal_name_full 'Acta Crystallographica Section E'
_journal_page_first o1861
_journal_page_last o1862
_journal_paper_doi 10.1107/S1600536812020788
_journal_volume 68
_journal_year 2012
_chemical_formula_iupac 'C38 H50 O5'
_chemical_formula_moiety 'C38 H50 O5'
_chemical_formula_sum 'C38 H50 O5'
_chemical_formula_weight 586.78
_chemical_melting_point 508.15
_chemical_name_common 14-Deoxyisogarcinol
_chemical_name_systematic
;
10-(3-Hydroxybenzoyl)-2,2,7,7-tetramethyl-3,6,8-tris(3-methylbut-2-enyl)-
3,4,4a,5,6,7-hexahydro-4a,8-methano-2<i>H</i>-cycloocta[<i>b</i>]pyran-
9,11(8<i>H</i>)-dione
;
_space_group_IT_number 19
_symmetry_cell_setting orthorhombic
_symmetry_space_group_name_Hall 'P 2ac 2ab'
_symmetry_space_group_name_H-M 'P 21 21 21'
_atom_sites_solution_hydrogens geom
_atom_sites_solution_primary direct
_atom_sites_solution_secondary difmap
_audit_creation_method SHELXL-97
_cell_angle_alpha 90.00
_cell_angle_beta 90.00
_cell_angle_gamma 90.00
_cell_formula_units_Z 4
_cell_length_a 11.561(5)
_cell_length_b 14.657(7)
_cell_length_c 20.457(10)
_cell_measurement_reflns_used 1674
_cell_measurement_temperature 293(2)
_cell_measurement_theta_max 18.27
_cell_measurement_theta_min 2.45
_cell_volume 3466(3)
_computing_cell_refinement 'SAINT (Bruker, 2003)'
_computing_data_collection 'SMART (Bruker, 2003)'
_computing_data_reduction 'SAINT (Bruker, 2003)'
_computing_molecular_graphics 'PLATON (Spek, 2009)and Mercury (Macrae <i>et al.</i>, 2006)'
_computing_publication_material 'SHELXL97 (Sheldrick, 2008)'
_computing_structure_refinement 'SHELXL97 (Sheldrick, 2008)'
_computing_structure_solution 'SHELXS97 (Sheldrick, 2008)'
_diffrn_ambient_temperature 293(2)
_diffrn_measured_fraction_theta_full 0.978
_diffrn_measured_fraction_theta_max 0.978
_diffrn_measurement_device_type 'Bruker SMART APEX CCD'
_diffrn_measurement_method 'phi and omega scans'
_diffrn_radiation_monochromator graphite
_diffrn_radiation_source 'fine-focus sealed tube'
_diffrn_radiation_type MoK\a
_diffrn_radiation_wavelength 0.71073
_diffrn_reflns_av_R_equivalents 0.1189
_diffrn_reflns_av_sigmaI/netI 0.0975
_diffrn_reflns_limit_h_max 15
_diffrn_reflns_limit_h_min -7
_diffrn_reflns_limit_k_max 19
_diffrn_reflns_limit_k_min -19
_diffrn_reflns_limit_l_max 25
_diffrn_reflns_limit_l_min -26
_diffrn_reflns_number 22425
_diffrn_reflns_theta_full 28.36
_diffrn_reflns_theta_max 28.36
_diffrn_reflns_theta_min 2.02
_exptl_absorpt_coefficient_mu 0.073
_exptl_absorpt_correction_type none
_exptl_crystal_colour colourless'
_exptl_crystal_density_diffrn 1.124
_exptl_crystal_density_method 'not measured'
_exptl_crystal_description rectangular
_exptl_crystal_F_000 1272
_exptl_crystal_size_max 0.38
_exptl_crystal_size_mid 0.24
_exptl_crystal_size_min 0.14
_refine_diff_density_max 0.282
_refine_diff_density_min -0.330
_refine_ls_abs_structure_details None
_refine_ls_extinction_method none
_refine_ls_goodness_of_fit_ref 0.955
_refine_ls_hydrogen_treatment constr
_refine_ls_matrix_type full
_refine_ls_number_parameters 395
_refine_ls_number_reflns 4711
_refine_ls_number_restraints 0
_refine_ls_restrained_S_all 0.955
_refine_ls_R_factor_all 0.1741
_refine_ls_R_factor_gt 0.0682
_refine_ls_shift/su_max 0.014
_refine_ls_shift/su_mean 0.000
_refine_ls_structure_factor_coef Fsqd
_refine_ls_weighting_details 'calc w=1/[\s^2^(Fo^2^)+(0.1315P)^2^+0.0000P] where P=(Fo^2^+2Fc^2^)/3'
_refine_ls_weighting_scheme calc
_refine_ls_wR_factor_gt 0.1669
_refine_ls_wR_factor_ref 0.2464
_reflns_number_gt 2083
_reflns_number_total 4711
_reflns_threshold_expression I>2sigma(I)
_cod_data_source_file nr2023.cif
_cod_data_source_block I
_cod_database_code 2235185
_cod_database_fobs_code 2235185

loop_
_symmetry_equiv_pos_as_xyz
'x, y, z'
'-x+1/2, -y, z+1/2'
'-x, y+1/2, -z+1/2'
'x+1/2, -y+1/2, -z'

loop_
_atom_site_type_symbol
_atom_site_label
_atom_site_fract_x
_atom_site_fract_y
_atom_site_fract_z
_atom_site_U_iso_or_equiv
_atom_site_adp_type
_atom_site_calc_flag
_atom_site_refinement_flags
_atom_site_occupancy
O O1 -0.0105(3) 0.0536(3) 0.5068(2) 0.0845(11) Uani d . 1
O O2 0.3125(3) -0.0825(2) 0.42986(16) 0.0701(10) Uani d . 1
O O3 0.2529(3) -0.0440(3) 0.65177(17) 0.0787(11) Uani d . 1
O O4 0.4668(3) -0.1232(3) 0.5609(2) 0.0835(11) Uani d . 1
O O5 0.4003(4) 0.2725(3) 0.5150(4) 0.135(2) Uani d . 1
H H5 0.4376 0.3191 0.5220 0.203 Uiso calc R 1
C C1 0.1090(4) -0.0679(3) 0.4651(2) 0.0612(13) Uani d . 1
C C2 0.2389(4) -0.0657(3) 0.4788(2) 0.0553(11) Uani d . 1
C C3 0.2840(4) -0.0539(3) 0.5391(2) 0.0575(12) Uani d . 1
C C4 0.2107(4) -0.0478(3) 0.5971(2) 0.0601(12) Uani d . 1
C C5 0.0773(4) -0.0422(3) 0.5880(2) 0.0605(12) Uani d . 1
C C6 0.0215(5) -0.1426(3) 0.5949(3) 0.0678(14) Uani d . 1
C C7 0.0697(5) -0.2085(3) 0.5419(2) 0.0696(14) Uani d . 1
H H7 0.0158 -0.2601 0.5416 0.083 Uiso calc R 1
C C8 0.0611(5) -0.1671(3) 0.4724(3) 0.0708(14) Uani d . 1
H H8A -0.0195 -0.1673 0.4592 0.085 Uiso calc R 1
H H8B 0.1027 -0.2064 0.4424 0.085 Uiso calc R 1
C C9 0.0525(4) -0.0111(3) 0.5182(3) 0.0625(13) Uani d . 1
C C10 0.4138(5) -0.0532(4) 0.5494(2) 0.0622(13) Uani d . 1
C C11 0.4724(4) 0.0363(4) 0.5432(2) 0.0628(12) Uani d . 1
C C12 0.4122(5) 0.1149(4) 0.5326(3) 0.0725(14) Uani d . 1
H H12 0.3319 0.1126 0.5297 0.087 Uiso calc R 1
C C13 0.4684(5) 0.1984(4) 0.5258(3) 0.0869(18) Uani d . 1
C C14 0.5866(6) 0.2017(5) 0.5292(3) 0.0953(19) Uani d . 1
H H14 0.6249 0.2569 0.5234 0.114 Uiso calc R 1
C C15 0.6485(6) 0.1240(6) 0.5410(4) 0.104(2) Uani d . 1
H H15 0.7287 0.1274 0.5444 0.125 Uiso calc R 1
C C16 0.5940(5) 0.0400(5) 0.5482(3) 0.0858(17) Uani d . 1
H H16 0.6368 -0.0126 0.5560 0.103 Uiso calc R 1
C C17 0.0284(5) 0.0262(4) 0.6383(3) 0.0789(16) Uani d . 1
H H17A -0.0537 0.0337 0.6303 0.095 Uiso calc R 1
H H17B 0.0370 0.0004 0.6817 0.095 Uiso calc R 1
C C18 0.0844(5) 0.1186(4) 0.6376(3) 0.0802(16) Uani d . 1
H H18 0.1627 0.1207 0.6272 0.096 Uiso calc . 1
C C19 0.0332(6) 0.1967(4) 0.6502(3) 0.0833(17) Uani d . 1
C C20 0.1027(7) 0.2848(4) 0.6480(4) 0.110(2) Uani d . 1
H H20A 0.1775 0.2730 0.6295 0.164 Uiso calc R 1
H H20B 0.1118 0.3082 0.6916 0.164 Uiso calc R 1
H H20C 0.0628 0.3289 0.6217 0.164 Uiso calc R 1
C C21 -0.0933(7) 0.2062(5) 0.6651(5) 0.139(3) Uani d . 1
H H21A -0.1315 0.1490 0.6574 0.209 Uiso calc R 1
H H21B -0.1264 0.2522 0.6374 0.209 Uiso calc R 1
H H21C -0.1030 0.2235 0.7100 0.209 Uiso calc R 1
C C22 -0.1116(5) -0.1336(4) 0.5847(3) 0.0889(18) Uani d . 1
H H22A -0.1268 -0.1093 0.5420 0.133 Uiso calc R 1
H H22B -0.1431 -0.0933 0.6172 0.133 Uiso calc R 1
H H22C -0.1470 -0.1925 0.5887 0.133 Uiso calc R 1
C C23 0.0426(6) -0.1819(4) 0.6630(3) 0.0832(18) Uani d . 1
H H23A 0.1243 -0.1880 0.6703 0.125 Uiso calc R 1
H H23B 0.0066 -0.2407 0.6663 0.125 Uiso calc R 1
H H23C 0.0103 -0.1418 0.6953 0.125 Uiso calc R 1
C C24 0.1921(6) -0.2525(3) 0.5560(3) 0.0761(15) Uani d . 1
H H24A 0.2375 -0.2511 0.5161 0.091 Uiso calc R 1
H H24B 0.2320 -0.2156 0.5883 0.091 Uiso calc R 1
C C25 0.1862(6) -0.3480(4) 0.5799(3) 0.0906(19) Uani d . 1
H H25 0.1379 -0.3873 0.5569 0.109 Uiso calc . 1
C C26 0.2426(5) -0.3839(4) 0.6309(3) 0.0896(18) Uani d . 1
C C27 0.2321(7) -0.4839(5) 0.6458(5) 0.158(4) Uani d . 1
H H27A 0.1819 -0.5121 0.6144 0.238 Uiso calc R 1
H H27B 0.2005 -0.4918 0.6889 0.238 Uiso calc R 1
H H27C 0.3071 -0.5118 0.6437 0.238 Uiso calc R 1
C C28 0.3171(6) -0.3303(6) 0.6760(4) 0.114(2) Uani d . 1
H H28A 0.3038 -0.2663 0.6693 0.171 Uiso calc R 1
H H28B 0.3969 -0.3440 0.6675 0.171 Uiso calc R 1
H H28C 0.2988 -0.3458 0.7204 0.171 Uiso calc R 1
C C29 0.0846(5) -0.0309(4) 0.3958(3) 0.0804(16) Uani d . 1
H H29A 0.0650 -0.0814 0.3672 0.097 Uiso calc R 1
H H29B 0.0184 0.0098 0.3975 0.097 Uiso calc R 1
C C30 0.1879(5) 0.0203(4) 0.3673(2) 0.0715(14) Uani d . 1
H H30 0.2072 0.0694 0.3979 0.086 Uiso calc R 1
C C31 0.2921(5) -0.0422(4) 0.3634(2) 0.0687(14) Uani d . 1
C C32 0.4033(6) 0.0073(5) 0.3505(3) 0.106(2) Uani d . 1
H H32A 0.4656 -0.0358 0.3479 0.160 Uiso calc R 1
H H32B 0.4181 0.0496 0.3853 0.160 Uiso calc R 1
H H32C 0.3974 0.0400 0.3099 0.160 Uiso calc R 1
C C33 0.2774(7) -0.1222(5) 0.3173(3) 0.112(3) Uani d . 1
H H33A 0.2059 -0.1528 0.3267 0.169 Uiso calc R 1
H H33B 0.3406 -0.1640 0.3229 0.169 Uiso calc R 1
H H33C 0.2764 -0.1005 0.2730 0.169 Uiso calc R 1
C C34 0.1564(6) 0.0651(5) 0.3022(3) 0.097(2) Uani d . 1
H H34A 0.2268 0.0814 0.2791 0.116 Uiso calc R 1
H H34B 0.1145 0.0216 0.2754 0.116 Uiso calc R 1
C C35 0.0839(7) 0.1488(6) 0.3112(3) 0.115(3) Uani d . 1
H H35 0.1070 0.1871 0.3451 0.138 Uiso calc . 1
C C36 -0.0068(8) 0.1762(9) 0.2788(4) 0.148(4) Uani d . 1
C C37 -0.0607(10) 0.2708(9) 0.2936(6) 0.228(7) Uani d . 1
H H37A -0.0223 0.2976 0.3306 0.342 Uiso calc R 1
H H37B -0.1415 0.2637 0.3032 0.342 Uiso calc R 1
H H37C -0.0516 0.3098 0.2563 0.342 Uiso calc R 1
C C38 -0.0624(9) 0.1254(12) 0.2261(5) 0.227(7) Uani d . 1
H H38A -0.0495 0.0613 0.2323 0.340 Uiso calc R 1
H H38B -0.0304 0.1440 0.1849 0.340 Uiso calc R 1
H H38C -0.1440 0.1376 0.2265 0.340 Uiso calc R 1

loop_
_atom_site_aniso_label
_atom_site_aniso_U_11
_atom_site_aniso_U_22
_atom_site_aniso_U_33
_atom_site_aniso_U_12
_atom_site_aniso_U_13
_atom_site_aniso_U_23
O1 0.087(3) 0.066(2) 0.101(3) 0.012(2) -0.018(2) 0.011(2)
O2 0.069(2) 0.078(2) 0.063(2) -0.0018(19) -0.0079(18) 0.0034(18)
O3 0.085(3) 0.091(3) 0.060(2) -0.003(2) -0.0164(19) -0.0014(19)
O4 0.074(3) 0.070(2) 0.107(3) 0.013(2) -0.021(2) 0.003(2)
O5 0.100(4) 0.067(3) 0.239(7) -0.021(3) -0.020(4) 0.030(4)
C1 0.057(3) 0.064(3) 0.062(3) -0.012(2) -0.007(2) 0.007(3)
C2 0.057(3) 0.049(3) 0.060(3) -0.005(2) -0.006(2) 0.005(2)
C3 0.062(3) 0.047(2) 0.064(3) -0.007(2) -0.009(2) 0.006(2)
C4 0.068(3) 0.048(3) 0.064(3) -0.007(2) -0.012(3) 0.002(2)
C5 0.067(3) 0.050(2) 0.065(3) -0.007(2) 0.001(2) 0.002(2)
C6 0.061(3) 0.061(3) 0.081(4) -0.013(2) 0.003(3) 0.009(3)
C7 0.078(4) 0.052(3) 0.079(3) -0.022(3) -0.009(3) 0.003(3)
C8 0.071(3) 0.065(3) 0.076(3) -0.020(3) -0.012(3) -0.001(3)
C9 0.059(3) 0.051(3) 0.078(3) -0.012(2) -0.010(3) 0.008(2)
C10 0.061(3) 0.064(3) 0.063(3) 0.003(3) -0.014(2) -0.005(2)
C11 0.055(3) 0.065(3) 0.068(3) -0.001(3) -0.013(2) 0.000(3)
C12 0.053(3) 0.067(3) 0.097(4) -0.013(3) -0.012(3) 0.002(3)
C13 0.072(4) 0.067(4) 0.122(5) -0.021(3) -0.016(4) 0.011(4)
C14 0.081(5) 0.084(4) 0.121(5) -0.036(4) -0.004(4) 0.007(4)
C15 0.058(4) 0.122(6) 0.132(6) -0.026(4) -0.007(4) -0.010(5)
C16 0.063(4) 0.094(4) 0.100(4) -0.008(3) -0.011(3) -0.006(4)
C17 0.080(4) 0.071(3) 0.086(4) 0.005(3) 0.011(3) -0.001(3)
C18 0.073(4) 0.063(3) 0.104(4) 0.000(3) -0.002(3) -0.015(3)
C19 0.092(5) 0.073(4) 0.085(4) 0.004(3) -0.001(3) -0.014(3)
C20 0.130(6) 0.068(4) 0.131(6) -0.007(4) 0.005(5) -0.024(4)
C21 0.101(6) 0.109(5) 0.209(9) 0.009(5) 0.045(6) -0.063(6)
C22 0.070(4) 0.083(4) 0.114(5) -0.023(3) 0.002(3) 0.014(4)
C23 0.104(5) 0.071(4) 0.075(4) -0.012(3) 0.004(3) 0.019(3)
C24 0.092(4) 0.049(3) 0.087(4) 0.005(3) 0.006(3) 0.008(3)
C25 0.102(5) 0.052(3) 0.117(5) -0.013(3) -0.009(4) 0.001(3)
C26 0.076(4) 0.087(4) 0.106(5) 0.013(4) 0.006(4) 0.023(4)
C27 0.101(6) 0.105(6) 0.268(12) 0.010(5) 0.000(6) 0.101(7)
C28 0.083(5) 0.155(7) 0.104(5) 0.037(5) -0.009(4) -0.002(5)
C29 0.073(4) 0.098(4) 0.070(3) -0.006(3) -0.021(3) 0.007(3)
C30 0.081(4) 0.076(3) 0.057(3) -0.005(3) -0.006(3) 0.008(3)
C31 0.076(4) 0.073(3) 0.058(3) 0.001(3) -0.004(2) 0.000(3)
C32 0.098(5) 0.131(6) 0.089(4) -0.014(5) 0.014(4) 0.019(4)
C33 0.142(7) 0.106(5) 0.089(4) 0.026(5) -0.028(4) -0.031(4)
C34 0.108(5) 0.110(5) 0.072(4) 0.004(4) -0.007(3) 0.019(3)
C35 0.122(6) 0.141(6) 0.083(4) 0.032(5) -0.007(4) 0.035(4)
C36 0.114(6) 0.238(11) 0.092(6) 0.032(7) 0.018(5) 0.074(7)
C37 0.211(12) 0.315(17) 0.158(9) 0.171(13) 0.044(8) 0.097(10)
C38 0.115(8) 0.43(2) 0.132(8) -0.039(12) -0.033(7) 0.045(12)

loop_
_atom_type_symbol
_atom_type_description
_atom_type_scat_dispersion_real
_atom_type_scat_dispersion_imag
_atom_type_scat_source
C C 0.0033 0.0000 'International Tables Vol C Tables 4.2.6.8 and 6.1.1.4'
H H 0.0000 0.0000 'International Tables Vol C Tables 4.2.6.8 and 6.1.1.4'
O O 0.0106 0.0000 'International Tables Vol C Tables 4.2.6.8 and 6.1.1.4'

loop_
_geom_angle_atom_site_label_1
_geom_angle_atom_site_label_2
_geom_angle_atom_site_label_3
_geom_angle
C2 O2 C31 120.3(4)
C13 O5 H5 109.5
C9 C1 C2 106.3(4)
C9 C1 C29 112.7(4)
C2 C1 C29 109.9(4)
C9 C1 C8 106.8(4)
C2 C1 C8 110.5(4)
C29 C1 C8 110.5(4)
O2 C2 C3 117.5(4)
O2 C2 C1 119.1(4)
C3 C2 C1 123.3(4)
C2 C3 C4 121.7(4)
C2 C3 C10 120.6(4)
C4 C3 C10 117.5(4)
O3 C4 C3 121.0(5)
O3 C4 C5 120.2(5)
C3 C4 C5 118.8(4)
C9 C5 C17 111.1(4)
C9 C5 C4 108.3(4)
C17 C5 C4 108.5(4)
C9 C5 C6 106.2(4)
C17 C5 C6 112.8(4)
C4 C5 C6 109.8(4)
C23 C6 C7 110.1(4)
C23 C6 C22 108.2(5)
C7 C6 C22 108.3(5)
C23 C6 C5 111.1(4)
C7 C6 C5 111.3(4)
C22 C6 C5 107.8(5)
C8 C7 C6 111.9(4)
C8 C7 C24 112.6(4)
C6 C7 C24 116.6(4)
C8 C7 H7 104.8
C6 C7 H7 104.8
C24 C7 H7 104.8
C7 C8 C1 115.4(4)
C7 C8 H8A 108.4
C1 C8 H8A 108.4
C7 C8 H8B 108.4
C1 C8 H8B 108.4
H8A C8 H8B 107.5
O1 C9 C1 123.1(5)
O1 C9 C5 121.7(5)
C1 C9 C5 115.2(4)
O4 C10 C11 122.2(5)
O4 C10 C3 121.2(5)
C11 C10 C3 116.5(4)
C12 C11 C16 119.2(5)
C12 C11 C10 121.9(4)
C16 C11 C10 118.9(5)
C11 C12 C13 121.3(5)
C11 C12 H12 119.3
C13 C12 H12 119.3
O5 C13 C14 123.9(6)
O5 C13 C12 116.7(5)
C14 C13 C12 119.4(6)
C15 C14 C13 120.2(6)
C15 C14 H14 119.9
C13 C14 H14 119.9
C14 C15 C16 121.3(6)
C14 C15 H15 119.4
C16 C15 H15 119.4
C15 C16 C11 118.5(6)
C15 C16 H16 120.7
C11 C16 H16 120.7
C18 C17 C5 114.9(5)
C18 C17 H17A 108.5
C5 C17 H17A 108.5
C18 C17 H17B 108.5
C5 C17 H17B 108.5
H17A C17 H17B 107.5
C19 C18 C17 126.1(6)
C19 C18 H18 116.9
C17 C18 H18 116.9
C18 C19 C21 124.0(6)
C18 C19 C20 119.8(6)
C21 C19 C20 116.2(6)
C19 C20 H20A 109.5
C19 C20 H20B 109.5
H20A C20 H20B 109.5
C19 C20 H20C 109.5
H20A C20 H20C 109.5
H20B C20 H20C 109.5
C19 C21 H21A 109.5
C19 C21 H21B 109.5
H21A C21 H21B 109.5
C19 C21 H21C 109.5
H21A C21 H21C 109.5
H21B C21 H21C 109.5
C6 C22 H22A 109.5
C6 C22 H22B 109.5
H22A C22 H22B 109.5
C6 C22 H22C 109.5
H22A C22 H22C 109.5
H22B C22 H22C 109.5
C6 C23 H23A 109.5
C6 C23 H23B 109.5
H23A C23 H23B 109.5
C6 C23 H23C 109.5
H23A C23 H23C 109.5
H23B C23 H23C 109.5
C25 C24 C7 113.8(5)
C25 C24 H24A 108.8
C7 C24 H24A 108.8
C25 C24 H24B 108.8
C7 C24 H24B 108.8
H24A C24 H24B 107.7
C26 C25 C24 127.2(6)
C26 C25 H25 116.4
C24 C25 H25 116.4
C25 C26 C28 124.0(6)
C25 C26 C27 120.1(7)
C28 C26 C27 115.9(7)
C26 C27 H27A 109.5
C26 C27 H27B 109.5
H27A C27 H27B 109.5
C26 C27 H27C 109.5
H27A C27 H27C 109.5
H27B C27 H27C 109.5
C26 C28 H28A 109.5
C26 C28 H28B 109.5
H28A C28 H28B 109.5
C26 C28 H28C 109.5
H28A C28 H28C 109.5
H28B C28 H28C 109.5
C30 C29 C1 112.3(4)
C30 C29 H29A 109.1
C1 C29 H29A 109.1
C30 C29 H29B 109.1
C1 C29 H29B 109.1
H29A C29 H29B 107.9
C31 C30 C29 110.2(5)
C31 C30 C34 113.8(5)
C29 C30 C34 111.0(5)
C31 C30 H30 107.2
C29 C30 H30 107.2
C34 C30 H30 107.2
O2 C31 C32 102.5(4)
O2 C31 C30 108.4(4)
C32 C31 C30 113.4(5)
O2 C31 C33 106.1(5)
C32 C31 C33 111.1(5)
C30 C31 C33 114.3(5)
C31 C32 H32A 109.5
C31 C32 H32B 109.5
H32A C32 H32B 109.5
C31 C32 H32C 109.5
H32A C32 H32C 109.5
H32B C32 H32C 109.5
C31 C33 H33A 109.5
C31 C33 H33B 109.5
H33A C33 H33B 109.5
C31 C33 H33C 109.5
H33A C33 H33C 109.5
H33B C33 H33C 109.5
C35 C34 C30 112.1(5)
C35 C34 H34A 109.2
C30 C34 H34A 109.2
C35 C34 H34B 109.2
C30 C34 H34B 109.2
H34A C34 H34B 107.9
C36 C35 C34 129.7(9)
C36 C35 H35 115.2
C34 C35 H35 115.2
C35 C36 C38 125.0(12)
C35 C36 C37 119.9(11)
C38 C36 C37 115.0(9)
C36 C37 H37A 109.5
C36 C37 H37B 109.5
H37A C37 H37B 109.5
C36 C37 H37C 109.5
H37A C37 H37C 109.5
H37B C37 H37C 109.5
C36 C38 H38A 109.5
C36 C38 H38B 109.5
H38A C38 H38B 109.5
C36 C38 H38C 109.5
H38A C38 H38C 109.5
H38B C38 H38C 109.5

loop_
_geom_bond_atom_site_label_1
_geom_bond_atom_site_label_2
_geom_bond_distance
O1 C9 1.219(6)
O2 C2 1.337(6)
O2 C31 1.500(6)
O3 C4 1.221(5)
O4 C10 1.218(6)
O5 C13 1.359(8)
O5 H5 0.8200
C1 C9 1.517(7)
C1 C2 1.527(7)
C1 C29 1.544(7)
C1 C8 1.563(7)
C2 C3 1.352(6)
C3 C4 1.460(7)
C3 C10 1.515(7)
C4 C5 1.556(7)
C5 C9 1.526(7)
C5 C17 1.544(7)
C5 C6 1.612(7)
C6 C23 1.528(7)
C6 C7 1.556(7)
C6 C22 1.558(8)
C7 C8 1.549(7)
C7 C24 1.581(8)
C7 H7 0.9800
C8 H8A 0.9700
C8 H8B 0.9700
C10 C11 1.482(7)
C11 C12 1.363(7)
C11 C16 1.411(8)
C12 C13 1.393(7)
C12 H12 0.9300
C13 C14 1.370(9)
C14 C15 1.366(9)
C14 H14 0.9300
C15 C16 1.391(9)
C15 H15 0.9300
C16 H16 0.9300
C17 C18 1.500(8)
C17 H17A 0.9700
C17 H17B 0.9700
C18 C19 1.314(8)
C18 H18 0.9300
C19 C21 1.501(10)
C19 C20 1.522(9)
C20 H20A 0.9600
C20 H20B 0.9600
C20 H20C 0.9600
C21 H21A 0.9600
C21 H21B 0.9600
C21 H21C 0.9600
C22 H22A 0.9600
C22 H22B 0.9600
C22 H22C 0.9600
C23 H23A 0.9600
C23 H23B 0.9600
C23 H23C 0.9600
C24 C25 1.485(7)
C24 H24A 0.9700
C24 H24B 0.9700
C25 C26 1.338(9)
C25 H25 0.9300
C26 C28 1.487(10)
C26 C27 1.503(10)
C27 H27A 0.9600
C27 H27B 0.9600
C27 H27C 0.9600
C28 H28A 0.9600
C28 H28B 0.9600
C28 H28C 0.9600
C29 C30 1.527(8)
C29 H29A 0.9700
C29 H29B 0.9700
C30 C31 1.516(8)
C30 C34 1.529(8)
C30 H30 0.9800
C31 C32 1.499(9)
C31 C33 1.515(8)
C32 H32A 0.9600
C32 H32B 0.9600
C32 H32C 0.9600
C33 H33A 0.9600
C33 H33B 0.9600
C33 H33C 0.9600
C34 C35 1.498(10)
C34 H34A 0.9700
C34 H34B 0.9700
C35 C36 1.304(11)
C35 H35 0.9300
C36 C38 1.459(15)
C36 C37 1.551(15)
C37 H37A 0.9600
C37 H37B 0.9600
C37 H37C 0.9600
C38 H38A 0.9600
C38 H38B 0.9600
C38 H38C 0.9600

loop_
_geom_hbond_atom_site_label_D
_geom_hbond_atom_site_label_H
_geom_hbond_atom_site_label_A
_geom_hbond_site_symmetry_A
_geom_hbond_distance_DH
_geom_hbond_distance_HA
_geom_hbond_distance_DA
_geom_hbond_angle_DHA
_geom_hbond_publ_flag
O5 H5 O1 4_556 0.82 2.05 2.785(6) 149.7 y

loop_
_geom_torsion_atom_site_label_1
_geom_torsion_atom_site_label_2
_geom_torsion_atom_site_label_3
_geom_torsion_atom_site_label_4
_geom_torsion
C31 O2 C2 C3 -142.2(4)
C31 O2 C2 C1 42.4(6)
C9 C1 C2 O2 -157.5(4)
C29 C1 C2 O2 -35.2(6)
C8 C1 C2 O2 87.0(5)
C9 C1 C2 C3 27.3(6)
C29 C1 C2 C3 149.6(5)
C8 C1 C2 C3 -88.2(6)
O2 C2 C3 C4 -171.5(4)
C1 C2 C3 C4 3.8(7)
O2 C2 C3 C10 4.2(6)
C1 C2 C3 C10 179.5(4)
C2 C3 C4 O3 174.5(5)
C10 C3 C4 O3 -1.4(7)
C2 C3 C4 C5 -7.9(6)
C10 C3 C4 C5 176.2(4)
O3 C4 C5 C9 157.9(4)
C3 C4 C5 C9 -19.7(6)
O3 C4 C5 C17 37.2(6)
C3 C4 C5 C17 -140.4(4)
O3 C4 C5 C6 -86.6(6)
C3 C4 C5 C6 95.8(5)
C9 C5 C6 C23 179.1(4)
C17 C5 C6 C23 -58.9(6)
C4 C5 C6 C23 62.2(5)
C9 C5 C6 C7 56.0(5)
C17 C5 C6 C7 178.0(4)
C4 C5 C6 C7 -60.8(5)
C9 C5 C6 C22 -62.6(6)
C17 C5 C6 C22 59.4(6)
C4 C5 C6 C22 -179.4(4)
C23 C6 C7 C8 -174.4(4)
C22 C6 C7 C8 67.6(5)
C5 C6 C7 C8 -50.8(6)
C23 C6 C7 C24 -42.8(6)
C22 C6 C7 C24 -160.8(4)
C5 C6 C7 C24 80.8(5)
C6 C7 C8 C1 49.5(6)
C24 C7 C8 C1 -84.1(6)
C9 C1 C8 C7 -51.4(6)
C2 C1 C8 C7 63.8(6)
C29 C1 C8 C7 -174.3(5)
C2 C1 C9 O1 124.2(5)
C29 C1 C9 O1 3.7(6)
C8 C1 C9 O1 -117.8(5)
C2 C1 C9 C5 -57.3(5)
C29 C1 C9 C5 -177.8(4)
C8 C1 C9 C5 60.7(5)
C17 C5 C9 O1 -8.3(6)
C4 C5 C9 O1 -127.4(5)
C6 C5 C9 O1 114.7(5)
C17 C5 C9 C1 173.2(4)
C4 C5 C9 C1 54.1(5)
C6 C5 C9 C1 -63.8(5)
C2 C3 C10 O4 -89.8(6)
C4 C3 C10 O4 86.0(6)
C2 C3 C10 C11 88.8(6)
C4 C3 C10 C11 -95.3(5)
O4 C10 C11 C12 -177.7(5)
C3 C10 C11 C12 3.6(7)
O4 C10 C11 C16 2.6(8)
C3 C10 C11 C16 -176.0(5)
C16 C11 C12 C13 0.7(9)
C10 C11 C12 C13 -179.0(5)
C11 C12 C13 O5 179.7(6)
C11 C12 C13 C14 0.8(10)
O5 C13 C14 C15 179.2(7)
C12 C13 C14 C15 -2.0(11)
C13 C14 C15 C16 1.7(12)
C14 C15 C16 C11 -0.3(10)
C12 C11 C16 C15 -0.9(9)
C10 C11 C16 C15 178.7(5)
C9 C5 C17 C18 -65.5(6)
C4 C5 C17 C18 53.4(6)
C6 C5 C17 C18 175.3(5)
C5 C17 C18 C19 146.8(6)
C17 C18 C19 C21 -2.5(11)
C17 C18 C19 C20 179.4(6)
C8 C7 C24 C25 -127.5(5)
C6 C7 C24 C25 101.2(6)
C7 C24 C25 C26 -132.7(7)
C24 C25 C26 C28 4.3(11)
C24 C25 C26 C27 -176.1(7)
C9 C1 C29 C30 103.1(5)
C2 C1 C29 C30 -15.3(6)
C8 C1 C29 C30 -137.5(5)
C1 C29 C30 C31 59.5(6)
C1 C29 C30 C34 -173.6(5)
C2 O2 C31 C32 124.8(5)
C2 O2 C31 C30 4.5(6)
C2 O2 C31 C33 -118.6(5)
C29 C30 C31 O2 -53.9(5)
C34 C30 C31 O2 -179.2(5)
C29 C30 C31 C32 -167.0(5)
C34 C30 C31 C32 67.7(7)
C29 C30 C31 C33 64.2(6)
C34 C30 C31 C33 -61.1(7)
C31 C30 C34 C35 -159.6(6)
C29 C30 C34 C35 75.5(7)
C30 C34 C35 C36 -137.6(9)
C34 C35 C36 C38 3.4(15)
C34 C35 C36 C37 -174.3(8)

loop_
_cod_related_entry_id
_cod_related_entry_database
_cod_related_entry_code
1 ChemSpider 30657805
